data_4021293
loop_
_publ_author_name
'Tomoo Hayamizu'
'Hajime Maeda'
'Kazuhiko Mizuno'

_publ_section_title
;
 Diastereoselective Protonation on Radical Anions of Electron-Deficient
 Alkenes via Photoinduced Electron Transfer
;
_journal_name_full 'Journal of Organic Chemistry'
_journal_page_first 4997
_journal_page_last 5004
_journal_paper_doi 10.1021/jo0496953
_journal_volume 69
_journal_year 2004
_chemical_formula_moiety 'C17 H18 N2'
_chemical_formula_sum 'C17 H18 N2'
_chemical_formula_weight 250.34
_space_group_IT_number 33
_space_group_name_Hall 'P 2c -2n'
_space_group_name_H-M_alt 'P n a 21'
_symmetry_cell_setting orthorhombic
_symmetry_Int_Tables_number 33
_symmetry_space_group_name_Hall 'P 2c -2n'
_symmetry_space_group_name_H-M 'P n a 21'
_cell_angle_alpha 89
_cell_angle_beta 89
_cell_angle_gamma 90
_cell_formula_units_Z 4
_cell_length_a 17.61(2)
_cell_length_b 9.93(1)
_cell_length_c 8.376(9)
_cell_measurement_temperature 296.1
_cell_volume 1463(2)
_exptl_crystal_density_diffrn 1.136
_cod_database_code 4021293

loop_
_symmetry_equiv_pos_as_xyz
x,y,z
-x+1/2,y+1/2,z+1/2
x+1/2,-y+1/2,z
-x,-y,z+1/2

loop_
_atom_site_label
_atom_site_type_symbol
_atom_site_fract_x
_atom_site_fract_y
_atom_site_fract_z
_atom_site_U_iso_or_equiv
_atom_site_adp_type
_atom_site_occupancy
_atom_site_symmetry_multiplicity
_atom_site_calc_flag
_atom_site_refinement_flags
_atom_site_disorder_assembly
_atom_site_disorder_group
N(1) N 0.1745(3) -0.0585(6) 0.6965(9) 0.107(2) Uani 1.00 1 d . . .
N(2) N 0.3244(3) -0.0924(7) 0.3006(9) 0.109(2) Uani 1.00 1 d . . .
C(1) C 0.0940(4) 0.1569(6) 0.4046(8) 0.088(2) Uani 1.00 1 d . . .
C(2) C 0.0328(4) 0.1291(7) 0.311(1) 0.098(2) Uani 1.00 1 d . . .
C(3) C 0.0407(5) 0.1040(6) 0.154(1) 0.101(3) Uani 1.00 1 d . . .
C(4) C 0.1116(5) 0.1045(6) 0.0854(9) 0.097(2) Uani 1.00 1 d . . .
C(5) C 0.1736(4) 0.1341(6) 0.1792(8) 0.086(2) Uani 1.00 1 d . . .
C(6) C 0.1680(3) 0.1603(5) 0.3421(7) 0.071(2) Uani 1.00 1 d . . .
C(7) C 0.2349(3) 0.1954(5) 0.4430(7) 0.082(2) Uani 1.00 1 d . . .
C(8) C 0.2747(3) 0.0719(6) 0.5232(8) 0.078(2) Uani 1.00 1 d . . .
C(9) C 0.2179(4) -0.0032(6) 0.6204(8) 0.081(2) Uani 1.00 1 d . . .
C(10) C 0.3032(3) -0.0232(6) 0.3980(9) 0.082(2) Uani 1.00 1 d . . .
C(11) C 0.3482(5) 0.1205(7) 0.619(1) 0.125(3) Uani 1.00 1 d . . .
C(12) C 0.3382(8) 0.220(1) 0.743(1) 0.190(5) Uani 1.00 1 d . . .
C(13) C 0.3878(5) 0.170(1) 0.885(1) 0.138(4) Uani 1.00 1 d . . .
C(14) C 0.4646(4) 0.1831(8) 0.836(1) 0.124(3) Uani 1.00 1 d . . .
C(15) C 0.4706(5) 0.073(2) 0.708(2) 0.210(6) Uani 1.00 1 d . . .
C(16) C 0.4014(7) 0.0080(7) 0.697(1) 0.139(3) Uani 1.00 1 d . . .
C(17) C 0.3668(7) 0.030(1) 0.860(2) 0.172(5) Uani 1.00 1 d . . .
H(1) H 0.0871(4) 0.1810(6) 0.5134(8) 0.105(2) Uiso 1.00 1 c . . .
H(2) H -0.0166(4) 0.1250(7) 0.356(1) 0.117(3) Uiso 1.00 1 c . . .
H(3) H -0.0027(5) 0.0841(6) 0.091(1) 0.121(3) Uiso 1.00 1 c . . .
H(4) H 0.1158(5) 0.0872(6) -0.0258(9) 0.116(3) Uiso 1.00 1 c . . .
H(5) H 0.2230(4) 0.1366(6) 0.1333(8) 0.103(2) Uiso 1.00 1 c . . .
H(6) H 0.2712(3) 0.2354(5) 0.3739(7) 0.099(2) Uiso 1.00 1 c . . .
H(7) H 0.2204(3) 0.2586(5) 0.5226(7) 0.099(2) Uiso 1.00 1 c . . .
H(8) H 0.3794(5) 0.1626(7) 0.541(1) 0.151(4) Uiso 1.00 1 c . . .
H(9) H 0.3519(8) 0.309(1) 0.715(1) 0.229(6) Uiso 1.00 1 c . . .
H(10) H 0.2851(8) 0.216(1) 0.764(1) 0.229(6) Uiso 1.00 1 c . . .
H(11) H 0.3766(5) 0.209(1) 0.986(1) 0.166(4) Uiso 1.00 1 c . . .
H(12) H 0.4741(4) 0.2698(8) 0.792(1) 0.149(4) Uiso 1.00 1 c . . .
H(13) H 0.5002(4) 0.1653(8) 0.918(1) 0.149(4) Uiso 1.00 1 c . . .
H(14) H 0.4803(5) 0.114(2) 0.608(2) 0.252(8) Uiso 1.00 1 c . . .
H(15) H 0.5102(5) 0.012(2) 0.733(2) 0.252(8) Uiso 1.00 1 c . . .
H(16) H 0.3981(7) -0.0802(7) 0.653(1) 0.167(4) Uiso 1.00 1 c . . .
H(17) H 0.3833(7) -0.031(1) 0.940(2) 0.207(5) Uiso 1.00 1 c . . .
H(18) H 0.3132(7) 0.025(1) 0.849(2) 0.207(5) Uiso 1.00 1 c . . .

loop_
_atom_site_aniso_label
_atom_site_aniso_U_11
_atom_site_aniso_U_22
_atom_site_aniso_U_33
_atom_site_aniso_U_12
_atom_site_aniso_U_13
_atom_site_aniso_U_23
N(1) 0.110(4) 0.109(4) 0.102(4) -0.001(3) -0.009(4) 0.035(4)
N(2) 0.101(4) 0.111(4) 0.114(5) 0.005(3) -0.013(4) -0.023(4)
C(1) 0.101(4) 0.085(4) 0.078(4) 0.017(3) 0.006(4) 0.006(3)
C(2) 0.087(4) 0.106(5) 0.101(6) 0.006(3) 0.000(4) 0.018(4)
C(3) 0.112(6) 0.084(4) 0.108(6) 0.005(4) -0.041(5) 0.017(4)
C(4) 0.129(6) 0.091(4) 0.071(4) 0.018(4) -0.020(5) 0.016(3)
C(5) 0.099(4) 0.077(3) 0.080(4) 0.012(3) -0.006(4) 0.014(3)
C(6) 0.092(4) 0.055(3) 0.065(3) 0.005(3) -0.010(3) 0.010(3)
C(7) 0.108(4) 0.060(3) 0.078(4) 0.007(3) -0.005(4) 0.010(3)
C(8) 0.080(3) 0.083(4) 0.071(4) 0.001(3) -0.021(3) -0.009(3)
C(9) 0.098(4) 0.071(3) 0.073(3) 0.007(3) -0.020(4) 0.014(3)
C(10) 0.071(3) 0.079(4) 0.096(5) 0.002(3) -0.018(3) 0.004(4)
C(11) 0.169(7) 0.099(5) 0.109(6) 0.002(5) -0.073(6) -0.002(5)
C(12) 0.27(1) 0.162(9) 0.142(8) 0.075(9) -0.044(9) -0.040(8)
C(13) 0.121(6) 0.170(9) 0.124(7) 0.006(6) -0.024(6) -0.072(6)
C(14) 0.118(6) 0.108(5) 0.148(7) -0.007(4) -0.057(6) -0.036(5)
C(15) 0.116(6) 0.29(1) 0.22(1) -0.006(8) -0.028(8) -0.14(1)
C(16) 0.23(1) 0.065(4) 0.117(6) -0.026(5) -0.039(7) -0.007(4)
C(17) 0.21(1) 0.124(7) 0.18(1) -0.009(7) 0.052(9) -0.014(8)

loop_
_geom_bond_atom_site_label_1
_geom_bond_atom_site_label_2
_geom_bond_distance
_geom_bond_publ_flag
_geom_bond_site_symmetry_1
_geom_bond_site_symmetry_2
N(1) C(9) 1.135(9) yes . .
N(2) C(10) 1.13(1) yes . .
C(1) C(2) 1.36(1) yes . .
C(1) C(6) 1.404(9) yes . .
C(1) H(1) 0.95(1) no . .
C(2) C(3) 1.34(1) yes . .
C(2) H(2) 0.95(1) no . .
C(3) C(4) 1.38(1) yes . .
C(3) H(3) 0.95(1) no . .
C(4) C(5) 1.38(1) yes . .
C(4) H(4) 0.95(1) no . .
C(5) C(6) 1.393(9) yes . .
C(5) H(5) 0.950(9) no . .
C(6) C(7) 1.491(8) yes . .
C(7) C(8) 1.564(8) yes . .
C(7) H(6) 0.950(8) no . .
C(7) H(7) 0.950(8) no . .
C(8) C(9) 1.490(9) yes . .
C(8) C(10) 1.498(9) yes . .
C(8) C(11) 1.60(1) yes . .
C(11) C(12) 1.44(1) yes . .
C(11) C(16) 1.60(1) yes . .
C(11) H(8) 0.95(1) no . .
C(12) C(13) 1.55(2) yes . .
C(12) H(9) 0.95(2) no . .
C(12) H(10) 0.95(2) no . .
C(13) C(14) 1.42(1) yes . .
C(13) C(17) 1.45(1) yes . .
C(13) H(11) 0.95(1) no . .
C(14) C(15) 1.53(2) yes . .
C(14) H(12) 0.95(1) no . .
C(14) H(13) 0.95(1) no . .
C(15) C(16) 1.38(2) yes . .
C(15) H(14) 0.95(2) no . .
C(15) H(15) 0.95(2) no . .
C(16) C(17) 1.51(2) yes . .
C(16) H(16) 0.95(1) no . .
C(17) H(17) 0.95(2) no . .
C(17) H(18) 0.95(2) no . .
